data_4321133
loop_
_publ_author_name
'Junghwan Do'
'Ranko P. Bontchev'
'Allan J. Jacobson'

_publ_contact_author_email ajjacob@uh.edu
_publ_contact_author_fax '713 743 2787'
_publ_contact_author_phone '713 743 2785'
_publ_section_title
;
 A Hydrothermal Investigation of the 1/2V~2~O~5~-H~2~C~2~O~4~ / H~3~PO~4~
 / NH~4~OH System: Synthesis and Structures of (NH~4~)VOPO~4~1.5H~2~O,
 (NH~4~) (NH~4~)~0.5~VOPO~4~1.5H~2~O,
 (NH~4~)~2~[VO(H~2~O)~3~]~2~[VO(H~2~O)][VO(PO~4~)~2~]~2~3H~2~O, and
 (NH~4~)~2~[VO(HPO~4~)]~2~(C~2~O~4~)H~2~O
;
_journal_name_full 'Inorganic Chemistry'
_journal_page_first 3230
_journal_page_last 3237
_journal_paper_doi 10.1021/ic0000303
_journal_volume 39
_journal_year 2000
_chemical_formula_moiety
;
 '(H4 N 1+)2, V5 P4 O28 H14 2-, 3(H2 O)' 
;
_chemical_formula_structural
;
'(N H4)2 (V O (H2 O)3)2 (V O (H2 O)) (V O (P O4)2)2 (H2 O)3' 
;
_chemical_formula_sum 'H28 N2 O31 P4 V5'
_chemical_formula_weight 930.82
_chemical_name_common 'Vanadium phosphate'
_chemical_name_systematic
; 
 Diammoniumbis(triaquovanadyl)aquovanadylbis(vanadyldiphosphate)
 trihydrate'
;
_space_group_IT_number 2
_symmetry_cell_setting triclinic
_symmetry_space_group_name_Hall '-P 1'
_symmetry_space_group_name_H-M 'P -1'
_atom_sites_solution_hydrogens geom
_atom_sites_solution_primary direct
_atom_sites_solution_secondary difmap
_audit_creation_method SHELXL
_cell_angle_alpha 69.041(2)
_cell_angle_beta 65.653(2)
_cell_angle_gamma 87.789(2)
_cell_formula_units_Z 10
_cell_length_a 10.2523(9)
_cell_length_b 12.2626(11)
_cell_length_c 12.3615(11)
_cell_measurement_reflns_used 2
_cell_measurement_temperature 293(2)
_cell_volume 1311.3(2)
_computing_cell_refinement SAINT
_computing_data_collection SMART
_computing_data_reduction SANIT
_computing_molecular_graphics DIAMOND
_computing_publication_material 'MS-DOS 6.22 EDITOR'
_computing_structure_refinement 'SHELXL-96 (Sheldrick, 1996)'
_computing_structure_solution 'SHELXS-96 (Sheldrick, 1990)'
_diffrn_ambient_temperature 293(2)
_diffrn_measurement_device 'three-circle diffractometer'
_diffrn_measurement_method 'Siemens SMART CCD diffractometer'
_diffrn_radiation_monochromator graphite
_diffrn_radiation_source 'fine-focus sealed tube'
_diffrn_radiation_type MoK\a
_diffrn_radiation_wavelength 0.71073
_diffrn_reflns_av_R_equivalents 0.0370
_diffrn_reflns_av_sigmaI/netI 0.0771
_diffrn_reflns_limit_h_max 10
_diffrn_reflns_limit_h_min -11
_diffrn_reflns_limit_k_max 7
_diffrn_reflns_limit_k_min -13
_diffrn_reflns_limit_l_max 13
_diffrn_reflns_limit_l_min -13
_diffrn_reflns_number 5756
_diffrn_reflns_theta_max 23.33
_diffrn_reflns_theta_min 1.79
_diffrn_standards_interval_count none
_exptl_absorpt_coefficient_mu 2.082
_exptl_absorpt_correction_type empirical
_exptl_absorpt_process_details 'Sadabs(Sheldrick, 1997)'
_exptl_crystal_colour 'light blue'
_exptl_crystal_density_diffrn 2.271
_exptl_crystal_density_method 'not measured'
_exptl_crystal_description plate
_exptl_crystal_F_000 868
_exptl_crystal_size_max 0.22
_exptl_crystal_size_mid 0.19
_exptl_crystal_size_min 0.02
_refine_diff_density_max 0.885
_refine_diff_density_min -0.665
_refine_diff_density_rms 0.182
_refine_ls_extinction_coef 0.0026(3)
_refine_ls_extinction_expression Fc^*^=kFc[1+0.001xFc^2^\l^3^/sin(2\q)]^-1/4^
_refine_ls_extinction_method SHELXL
_refine_ls_goodness_of_fit_all 1.149
_refine_ls_goodness_of_fit_obs 1.277
_refine_ls_matrix_type full
_refine_ls_number_parameters 399
_refine_ls_number_reflns 3639
_refine_ls_number_restraints 0
_refine_ls_restrained_S_all 1.201
_refine_ls_restrained_S_obs 1.277
_refine_ls_R_factor_all 0.0991
_refine_ls_R_factor_obs 0.0715
_refine_ls_shift/esd_max 0.108
_refine_ls_shift/esd_mean 0.010
_refine_ls_structure_factor_coef Fsqd
_refine_ls_weighting_details 'w=1/[\s^2^(Fo^2^)+(0.0283P)^2^+23.1606P] where P=(Fo^2^+2Fc^2^)/3'
_refine_ls_weighting_scheme calc
_refine_ls_wR_factor_all 0.1767
_refine_ls_wR_factor_obs 0.1592
_reflns_number_observed 2699
_reflns_number_total 3642
_reflns_observed_criterion >2sigma(I)
_cod_data_source_file ic0000303_3.cif
_cod_data_source_block 3
_cod_depositor_comments
;
The following automatic conversions were performed:

'_refine_ls_weighting_scheme' value 'calc
w=1/[\s^2^(Fo^2^)+(0.0283P)^2^+23.1606P] where P=(Fo^2^+2Fc^2^)/3'
was changed to 'calc'. New tag '_refine_ls_weighting_details' was
created. The value of the new tag was set to
'w=1/[\s^2^(Fo^2^)+(0.0283P)^2^+23.1606P] where P=(Fo^2^+2Fc^2^)/3'.

Automatic conversion script
Id: cif_fix_values 3143 2015-03-26 13:38:13Z robertas 
;
_cod_database_code 4321133

loop_
_symmetry_equiv_pos_as_xyz
'x, y, z'
'-x, -y, -z'

loop_
_atom_site_aniso_label
_atom_site_aniso_U_11
_atom_site_aniso_U_22
_atom_site_aniso_U_33
_atom_site_aniso_U_23
_atom_site_aniso_U_13
_atom_site_aniso_U_12
V1 0.0112(6) 0.0155(7) 0.0133(6) -0.0101(5) -0.0080(5) 0.0065(6)
V2 0.0102(7) 0.0155(7) 0.0152(6) -0.0089(6) -0.0054(5) 0.0055(6)
V3 0.0116(7) 0.0154(7) 0.0133(6) -0.0081(6) -0.0051(5) 0.0059(6)
V4 0.012(2) 0.0118(14) 0.0056(11) -0.0049(10) -0.0014(14) 0.003(2)
V5 0.013(2) 0.0117(15) 0.0054(12) -0.0046(10) -0.0038(13) 0.0033(15)
V6A 0.0088(13) 0.0119(15) 0.0068(13) -0.0041(11) -0.0064(11) 0.0027(12)
V6B 0.0096(14) 0.014(2) 0.0060(14) -0.0064(12) -0.0037(11) 0.0034(13)
P1 0.0084(9) 0.0123(10) 0.0067(9) -0.0055(8) -0.0032(7) 0.0027(8)
P2 0.0094(10) 0.0125(10) 0.0075(9) -0.0064(8) -0.0046(8) 0.0048(8)
P3 0.0094(9) 0.0125(10) 0.0075(9) -0.0067(8) -0.0038(7) 0.0058(8)
P4 0.0102(10) 0.0127(10) 0.0104(9) -0.0083(8) -0.0058(8) 0.0052(9)
O1 0.013(3) 0.013(3) 0.018(2) -0.011(2) -0.010(2) 0.003(2)
O2 0.007(3) 0.015(3) 0.013(3) -0.005(2) -0.003(2) 0.001(2)
O3 0.018(3) 0.032(3) 0.020(3) -0.015(2) -0.016(2) 0.017(3)
O4 0.014(3) 0.017(3) 0.013(2) -0.012(2) -0.008(2) 0.006(2)
O5 0.018(3) 0.028(3) 0.024(3) -0.017(3) -0.009(2) 0.005(3)
O6 0.011(3) 0.037(3) 0.020(3) -0.023(2) -0.013(2) 0.018(3)
O7 0.019(3) 0.024(3) 0.021(3) -0.015(2) -0.013(2) 0.011(3)
O8 0.010(3) 0.018(3) 0.012(3) -0.003(2) 0.000(2) 0.003(2)
O9 0.014(3) 0.017(3) 0.016(3) -0.005(2) -0.006(2) -0.003(2)
O10 0.028(3) 0.035(4) 0.029(3) -0.012(3) -0.006(3) 0.015(3)
O11 0.013(3) 0.018(3) 0.017(3) -0.013(2) -0.006(2) 0.004(2)
O12 0.016(3) 0.023(3) 0.010(2) -0.007(2) -0.006(2) 0.008(3)
O13 0.020(3) 0.022(3) 0.020(3) -0.014(2) -0.010(2) 0.007(3)
O14 0.024(3) 0.034(4) 0.004(2) -0.006(2) -0.004(2) 0.012(3)
O15 0.018(3) 0.006(3) 0.012(3) 0.000(2) -0.004(2) 0.006(2)
O16 0.023(3) 0.019(3) 0.016(3) -0.007(2) -0.012(2) 0.001(3)
O17 0.036(4) 0.030(4) 0.020(3) -0.010(3) -0.009(3) 0.007(3)
O18 0.019(3) 0.032(3) 0.050(3) -0.030(3) -0.018(3) 0.009(3)
O19 0.007(3) 0.015(3) 0.011(3) -0.004(2) 0.001(2) -0.002(2)
O20 0.017(3) 0.006(3) 0.022(3) -0.005(2) -0.002(2) 0.001(2)
O21 0.011(3) 0.030(3) 0.021(3) -0.019(2) -0.012(2) 0.014(3)
O22 0.019(3) 0.019(3) 0.010(2) -0.001(2) -0.010(2) 0.001(3)
O23 0.011(3) 0.021(3) 0.016(3) -0.013(2) -0.002(2) -0.003(2)
O24 0.017(3) 0.007(3) 0.010(3) -0.001(2) -0.002(2) -0.001(2)
O25 0.022(3) 0.020(3) 0.023(3) -0.010(3) -0.007(3) -0.001(3)
O26 0.024(3) 0.023(3) 0.038(4) -0.015(3) -0.002(3) 0.004(3)
O27 0.023(3) 0.051(4) 0.035(4) -0.019(3) -0.004(3) -0.002(3)
O28 0.014(3) 0.016(3) 0.009(2) -0.008 -0.007(2) 0.002(2)
N1 0.064(6) 0.011(4) 0.018(4) -0.002(3) -0.012(4) 0.008(4)
N2 0.022(4) 0.015(4) 0.043(5) 0.003(4) -0.003(4) 0.003(4)
N3 0.038(5) 0.024(4) 0.027(4) -0.010(4) 0.004(4) -0.009(4)
N4 0.040(5) 0.032(5) 0.028(4) -0.011(4) -0.015(4) 0.002(4)
N5 0.078(6) 0.038(6) 0.026(4) 0.021(4) -0.035(4) -0.043(5)

loop_
_atom_site_label
_atom_site_type_symbol
_atom_site_fract_x
_atom_site_fract_y
_atom_site_fract_z
_atom_site_U_iso_or_equiv
_atom_site_thermal_displace_type
_atom_site_occupancy
_atom_site_calc_flag
_atom_site_refinement_flags
_atom_site_disorder_group
V1 V 0.75830(14) 0.26810(12) 0.23328(13) 0.0111(3) Uani 1 d . .
V2 V 0.73564(15) 0.46693(12) 0.52486(13) 0.0129(4) Uani 1 d . .
V3 V 1.19784(15) -0.09039(12) 0.08900(13) 0.0128(4) Uani 1 d . .
V4 V 0.5294(3) 0.5124(3) -0.0131(3) 0.0100(9) Uani 0.50 d P .
V5 V 0.0290(3) 0.0143(3) 0.4847(3) 0.0095(8) Uani 0.50 d P .
V6A V 0.2516(3) 0.2714(3) 0.2218(3) 0.0080(7) Uani 0.50 d P .
V6B V 0.2394(3) 0.2261(3) 0.2674(3) 0.0090(8) Uani 0.50 d P .
P1 P 0.9077(2) 0.2636(2) 0.4286(2) 0.0086(5) Uani 1 d . .
P2 P 1.0293(2) 0.1028(2) 0.2037(2) 0.0088(5) Uani 1 d . .
P3 P 0.5409(2) 0.6130(2) 0.7008(2) 0.0090(5) Uani 1 d . .
P4 P 0.4149(2) 0.7657(2) 0.9333(2) 0.0095(5) Uani 1 d . .
O1 O 1.0577(5) 0.0233(5) 0.1257(5) 0.0119(13) Uani 1 d . .
O2 O 0.6876(5) 0.6795(5) 0.6653(5) 0.0121(14) Uani 1 d . .
O3 O 0.9210(6) 0.1801(5) 0.1753(5) 0.0192(15) Uani 1 d . .
O4 O 0.8719(6) 0.3473(5) 0.5026(5) 0.0122(13) Uani 1 d . .
O5 O 1.3585(6) 0.0798(5) -0.0020(5) 0.021(2) Uani 1 d . .
O6 O 0.7874(6) 0.2592(5) 0.3873(5) 0.0176(14) Uani 1 d . .
O7 O 1.1867(6) -0.0347(5) -0.0825(5) 0.0177(14) Uani 1 d . .
O8 O 0.5690(6) 0.8079(5) 0.8273(5) 0.0158(15) Uani 1 d . .
O9 O 1.1737(6) 0.1782(5) 0.1574(5) 0.0162(15) Uani 1 d . .
O10 O 0.7958(7) 0.5585(6) 0.3810(6) 0.034(2) Uani 1 d . .
O11 O 1.3820(6) -0.1520(5) 0.0098(5) 0.0146(14) Uani 1 d . .
O12 O 0.5605(6) 0.2980(5) 0.3256(5) 0.0160(14) Uani 1 d . .
O13 O 0.5885(6) 0.3643(5) 0.5175(5) 0.0183(15) Uani 1 d . .
O14 O 1.2498(6) -0.1094(5) 0.2387(5) 0.022(2) Uani 1 d . .
O15 O 0.9087(6) 0.1406(5) 0.5236(5) 0.0140(14) Uani 1 d . .
O16 O 0.4819(6) 0.5276(5) 0.8395(5) 0.0176(14) Uani 1 d . .
O17 O 0.6404(7) 0.3367(6) 0.7330(6) 0.030(2) Uani 1 d . .
O18 O 0.8614(6) 0.5357(5) 0.5839(6) 0.028(2) Uani 1 d . .
O19 O 1.0557(6) 0.3070(5) 0.3144(5) 0.0130(14) Uani 1 d . .
O20 O 0.4005(6) 0.6375(5) 1.0242(5) 0.0175(15) Uani 1 d . .
O21 O 0.6955(6) 0.2197(5) 0.1239(5) 0.0163(14) Uani 1 d . .
O22 O 0.9710(6) 0.0267(5) 0.3470(5) 0.0159(14) Uani 1 d . .
O23 O 0.1826(6) 0.1009(5) 0.3924(5) 0.0152(14) Uani 1 d . .
O24 O 0.3159(6) 0.3993(5) 0.0975(5) 0.0129(14) Uani 1 d . .
O25 O 0.8369(6) 0.3976(5) 0.1355(5) 0.022(2) Uani 1 d . .
O26 O 1.0905(7) -0.2083(6) 0.1633(6) 0.031(2) Uani 1 d . .
O27 O 0.6483(7) 0.0737(7) 0.3826(6) 0.038(2) Uani 1 d . .
O28 O 0.5706(6) 0.5460(5) 0.6098(5) 0.0109(13) Uani 1 d . .
N1 N 0.8037(10) 0.6431(7) 0.0876(7) 0.034(2) Uani 1 d . .
N2 N 0.5628(8) 0.0428(7) 0.6714(8) 0.035(3) Uani 1 d . .
N3 N 0.0638(9) 0.5570(7) 0.1427(8) 0.036(2) Uani 1 d . .
N4 N 0.6699(9) 0.7741(7) 0.2437(7) 0.033(2) Uani 1 d . .
N5 N 0.7650(10) -0.1591(8) 0.4015(8) 0.051(3) Uani 1 d . .

loop_
_atom_type_symbol
_atom_type_description
_atom_type_scat_dispersion_real
_atom_type_scat_dispersion_imag
_atom_type_scat_source
O O 0.0106 0.0060 'International Tables Vol C Tables 4.2.6.8 and 6.1.1.4'
P P 0.1023 0.0942 'International Tables Vol C Tables 4.2.6.8 and 6.1.1.4'
V V 0.3005 0.5294 'International Tables Vol C Tables 4.2.6.8 and 6.1.1.4'
N N 0.0061 0.0033 'International Tables Vol C Tables 4.2.6.8 and 6.1.1.4'

loop_
_geom_angle_atom_site_label_1
_geom_angle_atom_site_label_2
_geom_angle_atom_site_label_3
_geom_angle
_geom_angle_site_symmetry_1
_geom_angle_site_symmetry_3
_geom_angle_publ_flag
O25 V1 O12 102.2(3) . . ?
O25 V1 O3 98.1(3) . . ?
O12 V1 O3 159.5(2) . . ?
O25 V1 O21 99.6(3) . . ?
O12 V1 O21 90.2(2) . . ?
O3 V1 O21 83.3(2) . . ?
O25 V1 O6 100.8(3) . . ?
O12 V1 O6 85.7(2) . . ?
O3 V1 O6 93.7(2) . . ?
O21 V1 O6 159.6(2) . . ?
O25 V1 O27 177.6(3) . . ?
O12 V1 O27 79.2(2) . . ?
O3 V1 O27 80.7(2) . . ?
O21 V1 O27 82.3(2) . . ?
O6 V1 O27 77.2(3) . . ?
O10 V2 O4 99.8(3) . . ?
O10 V2 O28 100.1(3) . . ?
O4 V2 O28 160.1(2) . . ?
O10 V2 O18 98.5(3) . . ?
O4 V2 O18 88.0(2) . . ?
O28 V2 O18 89.8(2) . . ?
O10 V2 O13 97.6(3) . . ?
O4 V2 O13 89.0(2) . . ?
O28 V2 O13 87.7(2) . . ?
O18 V2 O13 163.9(2) . . ?
O10 V2 O17 177.8(3) . . ?
O4 V2 O17 82.0(2) . . ?
O28 V2 O17 78.1(2) . . ?
O18 V2 O17 82.7(3) . . ?
O13 V2 O17 81.2(2) . . ?
O26 V3 O1 99.6(3) . . ?
O26 V3 O11 99.9(3) . . ?
O1 V3 O11 160.1(2) . . ?
O26 V3 O7 100.6(3) . . ?
O1 V3 O7 84.3(2) . . ?
O11 V3 O7 88.2(2) . . ?
O26 V3 O14 94.3(3) . . ?
O1 V3 O14 94.5(2) . . ?
O11 V3 O14 88.0(2) . . ?
O7 V3 O14 165.0(2) . . ?
O26 V3 O5 174.4(3) . . ?
O1 V3 O5 80.6(2) . . ?
O11 V3 O5 80.4(2) . . ?
O7 V3 O5 85.0(2) . . ?
O14 V3 O5 80.1(2) . . ?
V4 V4 O24 170.9(9) 2_665 2_665 ?
V4 V4 O16 85.7(8) 2_665 2_666 ?
O24 V4 O16 99.2(3) 2_665 2_666 ?
V4 V4 O20 87.5(8) 2_665 2_666 ?
O24 V4 O20 99.7(3) 2_665 2_666 ?
O16 V4 O20 93.3(3) 2_666 2_666 ?
V4 V4 O16 77.5(8) 2_665 1_554 ?
O24 V4 O16 97.5(3) 2_665 1_554 ?
O16 V4 O16 163.2(2) 2_666 1_554 ?
O20 V4 O16 86.1(3) 2_666 1_554 ?
V4 V4 O20 75.8(8) 2_665 1_554 ?
O24 V4 O20 96.9(3) 2_665 1_554 ?
O16 V4 O20 85.6(3) 2_666 1_554 ?
O20 V4 O20 163.3(2) 2_666 1_554 ?
O16 V4 O20 90.2(3) 1_554 1_554 ?
V4 V4 O24 6.7(7) 2_665 . ?
O24 V4 O24 177.6(2) 2_665 . ?
O16 V4 O24 82.1(2) 2_666 . ?
O20 V4 O24 82.2(2) 2_666 . ?
O16 V4 O24 81.2(2) 1_554 . ?
O20 V4 O24 81.2(2) 1_554 . ?
V4 V4 V6A 149.4(8) 2_665 2_665 ?
O24 V4 V6A 21.8(2) 2_665 2_665 ?
O16 V4 V6A 114.8(2) 2_666 2_665 ?
O20 V4 V6A 112.3(2) 2_666 2_665 ?
O16 V4 V6A 80.8(2) 1_554 2_665 ?
O20 V4 V6A 83.0(2) 1_554 2_665 ?
O24 V4 V6A 155.9(2) . 2_665 ?
V5 V5 O23 175.1(9) 2_556 . ?
V5 V5 O22 83.2(8) 2_556 2_656 ?
O23 V5 O22 100.6(3) . 2_656 ?
V5 V5 O22 79.4(8) 2_556 1_455 ?
O23 V5 O22 96.8(3) . 1_455 ?
O22 V5 O22 162.6(2) 2_656 1_455 ?
V5 V5 O15 80.8(7) 2_556 1_455 ?
O23 V5 O15 96.2(3) . 1_455 ?
O22 V5 O15 86.3(3) 2_656 1_455 ?
O22 V5 O15 90.9(3) 1_455 1_455 ?
V5 V5 O15 82.2(8) 2_556 2_656 ?
O23 V5 O15 100.8(3) . 2_656 ?
O22 V5 O15 91.7(3) 2_656 2_656 ?
O22 V5 O15 85.9(3) 1_455 2_656 ?
O15 V5 O15 162.93(15) 1_455 2_656 ?
V5 V5 O23 3.6(6) 2_556 2_556 ?
O23 V5 O23 178.7(2) . 2_556 ?
O22 V5 O23 80.4(2) 2_656 2_556 ?
O22 V5 O23 82.2(2) 1_455 2_556 ?
O15 V5 O23 83.0(2) 1_455 2_556 ?
O15 V5 O23 80.0(2) 2_656 2_556 ?
V5 V5 V6B 152.9(8) 2_556 . ?
O23 V5 V6B 22.2(2) . . ?
O22 V5 V6B 116.6(2) 2_656 . ?
O22 V5 V6B 79.9(2) 1_455 . ?
O15 V5 V6B 82.2(2) 1_455 . ?
O15 V5 V6B 113.6(2) 2_656 . ?
O23 V5 V6B 156.5(2) 2_556 . ?
V6B V6A O24 168.8(6) . . ?
V6B V6A O9 85.6(6) . 1_455 ?
O24 V6A O9 102.5(3) . 1_455 ?
V6B V6A O19 88.5(5) . 1_455 ?
O24 V6A O19 99.1(3) . 1_455 ?
O9 V6A O19 90.6(3) 1_455 1_455 ?
V6B V6A O8 75.0(5) . 2_666 ?
O24 V6A O8 97.4(3) . 2_666 ?
O9 V6A O8 87.2(3) 1_455 2_666 ?
O19 V6A O8 163.5(3) 1_455 2_666 ?
V6B V6A O2 76.9(5) . 2_666 ?
O24 V6A O2 95.1(3) . 2_666 ?
O9 V6A O2 162.4(3) 1_455 2_666 ?
O19 V6A O2 87.5(3) 1_455 2_666 ?
O8 V6A O2 89.7(3) 2_666 2_666 ?
V6B V6A O23 6.1(5) . . ?
O24 V6A O23 174.8(3) . . ?
O9 V6A O23 81.6(2) 1_455 . ?
O19 V6A O23 84.0(2) 1_455 . ?
O8 V6A O23 79.5(2) 2_666 . ?
O2 V6A O23 80.8(2) 2_666 . ?
V6B V6A V4 147.2(5) . 2_665 ?
O24 V6A V4 21.6(2) . 2_665 ?
O9 V6A V4 114.9(2) 1_455 2_665 ?
O19 V6A V4 115.1(2) 1_455 2_665 ?
O8 V6A V4 80.5(2) 2_666 2_665 ?
O2 V6A V4 81.6(2) 2_666 2_665 ?
O23 V6A V4 153.3(2) . 2_665 ?
V6A V6B O23 171.7(6) . . ?
V6A V6B O8 87.6(5) . 2_666 ?
O23 V6B O8 98.5(3) . 2_666 ?
V6A V6B O2 85.7(6) . 2_666 ?
O23 V6B O2 99.5(3) . 2_666 ?
O8 V6B O2 93.1(3) 2_666 2_666 ?
V6A V6B O9 76.9(5) . 1_455 ?
O23 V6B O9 97.6(3) . 1_455 ?
O8 V6B O9 87.8(3) 2_666 1_455 ?
O2 V6B O9 162.5(3) 2_666 1_455 ?
V6A V6B O19 74.4(5) . 1_455 ?
O23 V6B O19 99.3(3) . 1_455 ?
O8 V6B O19 161.9(3) 2_666 1_455 ?
O2 V6B O19 86.7(3) 2_666 1_455 ?
O9 V6B O19 87.2(3) 1_455 1_455 ?
V6A V6B O24 8.2(5) . . ?
O23 V6B O24 179.2(3) . . ?
O8 V6B O24 82.1(2) 2_666 . ?
O2 V6B O24 79.9(2) 2_666 . ?
O9 V6B O24 82.9(2) 1_455 . ?
O19 V6B O24 80.1(2) 1_455 . ?
V6A V6B V5 149.7(5) . . ?
O23 V6B V5 22.1(2) . . ?
O8 V6B V5 115.6(2) 2_666 . ?
O2 V6B V5 110.9(2) 2_666 . ?
O9 V6B V5 84.3(2) 1_455 . ?
O19 V6B V5 81.2(2) 1_455 . ?
O24 V6B V5 157.7(2) . . ?
O6 P1 O19 112.2(3) . . ?
O6 P1 O4 107.5(3) . . ?
O19 P1 O4 110.0(3) . . ?
O6 P1 O15 109.9(3) . . ?
O19 P1 O15 110.2(3) . . ?
O4 P1 O15 106.8(3) . . ?
O3 P2 O22 111.1(3) . . ?
O3 P2 O9 110.5(3) . . ?
O22 P2 O9 110.6(3) . . ?
O3 P2 O1 106.6(3) . . ?
O22 P2 O1 109.9(3) . . ?
O9 P2 O1 108.0(3) . . ?
O16 P3 O12 113.4(3) . 2_666 ?
O16 P3 O28 110.7(3) . . ?
O12 P3 O28 107.4(3) 2_666 . ?
O16 P3 O2 108.7(3) . . ?
O12 P3 O2 109.3(3) 2_666 . ?
O28 P3 O2 107.1(3) . . ?
O8 P4 O20 111.4(3) . . ?
O8 P4 O21 111.0(3) . 2_666 ?
O20 P4 O21 111.1(3) . 2_666 ?
O8 P4 O11 107.0(3) . 1_466 ?
O20 P4 O11 109.5(3) . 1_466 ?
O21 P4 O11 106.7(3) 2_666 1_466 ?
P2 O1 V3 134.5(4) . . ?
P3 O2 V6B 137.1(3) . 2_666 ?
P3 O2 V6A 128.3(3) . 2_666 ?
V6B O2 V6A 17.43(11) 2_666 2_666 ?
P2 O3 V1 148.9(4) . . ?
P1 O4 V2 135.6(4) . . ?
P1 O6 V1 140.8(3) . . ?
P4 O8 V6B 150.2(4) . 2_666 ?
P4 O8 V6A 133.6(3) . 2_666 ?
V6B O8 V6A 17.44(11) 2_666 2_666 ?
P2 O9 V6A 136.7(4) . 1_655 ?
P2 O9 V6B 125.9(3) . 1_655 ?
V6A O9 V6B 17.52(11) 1_655 1_655 ?
P4 O11 V3 129.6(4) 1_644 . ?
P3 O12 V1 137.8(3) 2_666 . ?
P1 O15 V5 128.0(3) . 1_655 ?
P1 O15 V5 137.3(4) . 2_656 ?
V5 O15 V5 17.07(15) 1_655 2_656 ?
P3 O16 V4 148.4(4) . 2_666 ?
P3 O16 V4 133.3(4) . 1_556 ?
V4 O16 V4 16.8(2) 2_666 1_556 ?
P1 O19 V6A 147.8(4) . 1_655 ?
P1 O19 V6B 131.0(3) . 1_655 ?
V6A O19 V6B 17.08(11) 1_655 1_655 ?
P4 O20 V4 138.3(4) . 2_666 ?
P4 O20 V4 127.4(3) . 1_556 ?
V4 O20 V4 16.7(2) 2_666 1_556 ?
P4 O21 V1 144.6(4) 2_666 . ?
P2 O22 V5 151.5(4) . 2_656 ?
P2 O22 V5 134.7(4) . 1_655 ?
V5 O22 V5 17.4(2) 2_656 1_655 ?
V5 O23 V6B 135.7(4) . . ?
V5 O23 V5 1.3(2) . 2_556 ?
V6B O23 V5 134.4(4) . 2_556 ?
V5 O23 V6A 133.5(4) . . ?
V6B O23 V6A 2.2(2) . . ?
V5 O23 V6A 132.2(3) 2_556 . ?
V6A O24 V4 136.6(4) . 2_665 ?
V6A O24 V4 134.3(4) . . ?
V4 O24 V4 2.4(2) 2_665 . ?
V6A O24 V6B 3.0(2) . . ?
V4 O24 V6B 133.6(4) 2_665 . ?
V4 O24 V6B 131.3(3) . . ?
P3 O28 V2 135.3(3) . . ?

loop_
_geom_bond_atom_site_label_1
_geom_bond_atom_site_label_2
_geom_bond_distance
_geom_bond_site_symmetry_2
_geom_bond_publ_flag
V1 O25 1.599(6) . ?
V1 O12 1.970(6) . ?
V1 O3 1.972(6) . ?
V1 O21 1.980(6) . ?
V1 O6 2.011(6) . ?
V1 O27 2.389(7) . ?
V2 O10 1.589(6) . ?
V2 O4 1.998(6) . ?
V2 O28 2.010(6) . ?
V2 O18 2.051(7) . ?
V2 O13 2.052(6) . ?
V2 O17 2.288(6) . ?
V3 O26 1.576(6) . ?
V3 O1 1.994(6) . ?
V3 O11 1.997(6) . ?
V3 O7 2.033(6) . ?
V3 O14 2.063(6) . ?
V3 O5 2.322(6) . ?
V4 V4 0.586(5) 2_665 ?
V4 O24 1.654(6) 2_665 ?
V4 O16 1.975(7) 2_666 ?
V4 O20 1.979(7) 2_666 ?
V4 O16 2.018(7) 1_554 ?
V4 O20 2.039(7) 1_554 ?
V4 O24 2.235(6) . ?
V4 V6A 3.085(4) 2_665 ?
V5 V5 0.596(5) 2_556 ?
V5 O23 1.641(6) . ?
V5 O22 1.959(7) 2_656 ?
V5 O22 1.979(7) 1_455 ?
V5 O15 2.011(7) 1_455 ?
V5 O15 2.004(7) 2_656 ?
V5 O23 2.235(6) 2_556 ?
V5 V6B 3.045(4) . ?
V6A V6B 0.604(3) . ?
V6A O24 1.666(6) . ?
V6A O9 1.956(7) 1_455 ?
V6A O19 1.982(6) 1_455 ?
V6A O8 2.015(6) 2_666 ?
V6A O2 2.012(7) 2_666 ?
V6A O23 2.247(6) . ?
V6A V4 3.085(4) 2_665 ?
V6B O23 1.647(6) . ?
V6B O8 1.948(6) 2_666 ?
V6B O2 1.965(7) 2_666 ?
V6B O9 2.002(7) 1_455 ?
V6B O19 2.057(6) 1_455 ?
V6B O24 2.262(6) . ?
P1 O6 1.526(6) . ?
P1 O19 1.529(5) . ?
P1 O4 1.546(6) . ?
P1 O15 1.549(5) . ?
P2 O3 1.502(6) . ?
P2 O22 1.534(5) . ?
P2 O9 1.549(6) . ?
P2 O1 1.545(6) . ?
P3 O16 1.521(6) . ?
P3 O12 1.522(6) 2_666 ?
P3 O28 1.547(6) . ?
P3 O2 1.554(6) . ?
P4 O8 1.533(5) . ?
P4 O20 1.540(6) . ?
P4 O21 1.538(6) 2_666 ?
P4 O11 1.556(6) 1_466 ?
O2 V6B 1.965(7) 2_666 ?
O2 V6A 2.012(7) 2_666 ?
O8 V6B 1.948(6) 2_666 ?
O8 V6A 2.015(6) 2_666 ?
O9 V6A 1.956(7) 1_655 ?
O9 V6B 2.002(7) 1_655 ?
O11 P4 1.556(6) 1_644 ?
O12 P3 1.522(6) 2_666 ?
O15 V5 2.011(7) 1_655 ?
O15 V5 2.004(7) 2_656 ?
O16 V4 1.975(7) 2_666 ?
O16 V4 2.018(7) 1_556 ?
O19 V6A 1.982(6) 1_655 ?
O19 V6B 2.057(6) 1_655 ?
O20 V4 1.979(7) 2_666 ?
O20 V4 2.039(7) 1_556 ?
O21 P4 1.538(6) 2_666 ?
O22 V5 1.959(7) 2_656 ?
O22 V5 1.979(7) 1_655 ?
O23 V5 2.235(6) 2_556 ?
O24 V4 1.654(6) 2_665 ?
